data_7113076
loop_
_publ_author_name
'Andrews, Philip C.'
'Gee, William J.'
'Junk, Peter C.'
'Krautscheid, Harald'
'MacLellan, Jonathan G.'

_publ_section_title
;
 Monitoring the stepwise assembly of a 3-D framework from a supramolecular
 lanthanoid synthon by in situ infrared spectroscopy.
;
_journal_issue 32
_journal_name_full 'Chemical communications (Cambridge, England)'
_journal_page_first 5948
_journal_page_last 5950
_journal_paper_doi 10.1039/c0cc00949k
_journal_volume 46
_journal_year 2010
_chemical_formula_moiety 'C36 H33 N4 O8 Tb, C3 H7 N O'
_chemical_formula_sum 'C39 H40 N5 O9 Tb'
_chemical_formula_weight 881.68
_chemical_name_systematic
;
?
;
_space_group_IT_number 2
_symmetry_cell_setting triclinic
_symmetry_space_group_name_Hall '-P 1'
_symmetry_space_group_name_H-M 'P -1'
_atom_sites_solution_hydrogens geom
_atom_sites_solution_primary direct
_atom_sites_solution_secondary difmap
_audit_creation_method SHELXL-97
_cell_angle_alpha 91.16(3)
_cell_angle_beta 101.99(3)
_cell_angle_gamma 95.68(3)
_cell_formula_units_Z 2
_cell_length_a 9.774(2)
_cell_length_b 10.682(2)
_cell_length_c 19.281(4)
_cell_measurement_reflns_used 19623
_cell_measurement_temperature 123(2)
_cell_measurement_theta_max 23.85
_cell_measurement_theta_min 2.16
_cell_volume 1957.7(7)
_computing_cell_refinement 'XDS (Kabsch, 1993)'
_computing_data_collection 'Blu-Ice (McPhillips et al, 2002)'
_computing_data_reduction 'XDS (Kabsch, 1993)'
_computing_molecular_graphics X-SEED
_computing_publication_material 'XCIF V6.12 (BrukerAXS, 2001).'
_computing_structure_refinement 'SHELXL-97 (Sheldrick, 1997)'
_computing_structure_solution 'SHELXS-97 (Sheldrick, 1990)'
_diffrn_ambient_temperature 123(2)
_diffrn_measured_fraction_theta_full 0.871
_diffrn_measured_fraction_theta_max 0.871
_diffrn_measurement_device_type 'ADSC Quantum 210r'
_diffrn_measurement_method 'phi scans'
_diffrn_radiation_monochromator silicon
_diffrn_radiation_source 'Australian synchrotron MX2'
_diffrn_radiation_type synchrotron
_diffrn_radiation_wavelength 0.77487
_diffrn_reflns_av_R_equivalents 0.0705
_diffrn_reflns_av_sigmaI/netI 0.0626
_diffrn_reflns_limit_h_max 11
_diffrn_reflns_limit_h_min -11
_diffrn_reflns_limit_k_max 12
_diffrn_reflns_limit_k_min -12
_diffrn_reflns_limit_l_max 21
_diffrn_reflns_limit_l_min -21
_diffrn_reflns_number 19623
_diffrn_reflns_theta_full 23.85
_diffrn_reflns_theta_max 23.85
_diffrn_reflns_theta_min 2.16
_diffrn_standards_number 0
_exptl_absorpt_coefficient_mu 1.866
_exptl_absorpt_correction_T_max 0.9636
_exptl_absorpt_correction_T_min 0.9461
_exptl_absorpt_correction_type multi-scan
_exptl_absorpt_process_details SADABS
_exptl_crystal_colour yellow
_exptl_crystal_density_diffrn 1.496
_exptl_crystal_density_method 'not measured'
_exptl_crystal_description prismatic
_exptl_crystal_F_000 892
_exptl_crystal_size_max 0.03
_exptl_crystal_size_mid 0.02
_exptl_crystal_size_min 0.02
_refine_diff_density_max 0.690
_refine_diff_density_min -1.066
_refine_diff_density_rms 0.138
_refine_ls_extinction_method none
_refine_ls_goodness_of_fit_ref 1.064
_refine_ls_hydrogen_treatment mixed
_refine_ls_matrix_type full
_refine_ls_number_parameters 499
_refine_ls_number_reflns 5250
_refine_ls_number_restraints 3
_refine_ls_restrained_S_all 1.064
_refine_ls_R_factor_all 0.0371
_refine_ls_R_factor_gt 0.0371
_refine_ls_shift/su_max 0.003
_refine_ls_shift/su_mean 0.000
_refine_ls_structure_factor_coef Fsqd
_refine_ls_weighting_details 'calc w=1/[\s^2^(Fo^2^)+(0.0507P)^2^+3.9763P] where P=(Fo^2^+2Fc^2^)/3'
_refine_ls_weighting_scheme calc
_refine_ls_wR_factor_gt 0.0966
_refine_ls_wR_factor_ref 0.0967
_reflns_number_gt 5226
_reflns_number_total 5250
_reflns_threshold_expression >2sigma(I)
_cod_data_source_file c0cc00949k.txt
_cod_data_source_block wg4
_cod_database_code 7113076

loop_
_symmetry_equiv_pos_as_xyz
'x, y, z'
'-x, -y, -z'

loop_
_atom_site_label
_atom_site_type_symbol
_atom_site_fract_x
_atom_site_fract_y
_atom_site_fract_z
_atom_site_U_iso_or_equiv
_atom_site_adp_type
_atom_site_occupancy
_atom_site_symmetry_multiplicity
_atom_site_calc_flag
_atom_site_refinement_flags
Tb1 Tb 0.993057(16) 0.849390(15) 0.625133(8) 0.00690(12) Uani 1 1 d .
O1 O 0.7519(3) 0.7856(3) 0.57874(15) 0.0150(6) Uani 1 1 d .
O2 O 0.9352(3) 0.6589(3) 0.67548(16) 0.0155(6) Uani 1 1 d .
O3 O 1.1902(3) 0.9752(3) 0.59883(14) 0.0141(6) Uani 1 1 d .
O4 O 1.1842(3) 0.8369(3) 0.71955(14) 0.0140(6) Uani 1 1 d .
O5 O 0.9067(3) 1.0484(3) 0.60238(14) 0.0140(6) Uani 1 1 d .
O6 O 0.9143(3) 0.9136(3) 0.72415(14) 0.0146(6) Uani 1 1 d .
O7 O 1.1200(3) 0.6921(3) 0.57899(14) 0.0139(6) Uani 1 1 d .
O8 O 0.4514(3) 0.2284(3) 0.73898(19) 0.0318(8) Uani 1 1 d .
O9 O 0.9441(3) 0.8538(3) 0.49551(14) 0.0114(6) Uani 1 1 d D
N1 N 0.8899(5) 0.2788(4) 0.9970(2) 0.0347(11) Uani 1 1 d .
N2 N 1.6925(5) 0.5578(5) 1.0081(2) 0.0411(12) Uani 1 1 d .
N3 N 0.6811(6) 0.9402(5) 1.0708(2) 0.0455(13) Uani 1 1 d .
N4 N 1.2042(4) 0.5015(4) 0.5815(2) 0.0181(8) Uani 1 1 d .
N5 N 0.2672(4) 0.2657(4) 0.7890(2) 0.0260(9) Uani 1 1 d .
C1 C 0.5129(4) 0.7019(5) 0.5512(2) 0.0218(10) Uani 1 1 d .
H1A H 0.4906 0.7879 0.5409 0.033 Uiso 1 1 calc R
H1B H 0.4468 0.6618 0.5780 0.033 Uiso 1 1 calc R
H1C H 0.5052 0.6535 0.5066 0.033 Uiso 1 1 calc R
C2 C 0.6620(4) 0.7057(4) 0.5948(2) 0.0129(9) Uani 1 1 d .
C3 C 0.6872(4) 0.6193(4) 0.6494(2) 0.0151(9) Uani 1 1 d .
H3 H 0.6092 0.5685 0.6598 0.018 Uiso 1 1 calc R
C4 C 0.8211(4) 0.6052(4) 0.6886(2) 0.0128(9) Uani 1 1 d .
C5 C 0.8379(4) 0.5252(4) 0.7527(2) 0.0131(9) Uani 1 1 d .
C6 C 0.7345(5) 0.4302(4) 0.7629(2) 0.0164(9) Uani 1 1 d .
H6 H 0.6533 0.4091 0.7263 0.020 Uiso 1 1 calc R
C7 C 0.7500(5) 0.3668(4) 0.8258(2) 0.0187(9) Uani 1 1 d .
H7 H 0.6798 0.3028 0.8325 0.022 Uiso 1 1 calc R
C8 C 0.8695(5) 0.3983(4) 0.8792(2) 0.0193(10) Uani 1 1 d .
C9 C 0.8824(5) 0.3326(5) 0.9452(3) 0.0253(11) Uani 1 1 d .
C10 C 0.9731(5) 0.4898(4) 0.8698(2) 0.0214(10) Uani 1 1 d .
H10 H 1.0548 0.5090 0.9063 0.026 Uiso 1 1 calc R
C11 C 0.9587(5) 0.5539(4) 0.8074(2) 0.0207(10) Uani 1 1 d .
H11 H 1.0301 0.6173 0.8014 0.025 Uiso 1 1 calc R
C12 C 1.4144(4) 1.0491(5) 0.5780(2) 0.0209(10) Uani 1 1 d .
H12A H 1.3735 1.0381 0.5271 0.031 Uiso 1 1 calc R
H12B H 1.5090 1.0216 0.5877 0.031 Uiso 1 1 calc R
H12C H 1.4200 1.1382 0.5927 0.031 Uiso 1 1 calc R
C13 C 1.3227(4) 0.9712(4) 0.6190(2) 0.0121(9) Uani 1 1 d .
C14 C 1.3885(4) 0.9045(4) 0.6763(2) 0.0134(8) Uani 1 1 d .
H14 H 1.4870 0.9002 0.6830 0.016 Uiso 1 1 calc R
C15 C 1.3161(4) 0.8434(4) 0.7243(2) 0.0102(8) Uani 1 1 d .
C16 C 1.3988(4) 0.7818(4) 0.7867(2) 0.0109(8) Uani 1 1 d .
C17 C 1.3413(5) 0.7638(4) 0.8472(2) 0.0145(9) Uani 1 1 d .
H17 H 1.2521 0.7912 0.8482 0.017 Uiso 1 1 calc R
C18 C 1.4139(5) 0.7064(4) 0.9056(2) 0.0172(9) Uani 1 1 d .
H18 H 1.3751 0.6947 0.9465 0.021 Uiso 1 1 calc R
C19 C 1.5452(4) 0.6657(4) 0.9034(2) 0.0165(9) Uani 1 1 d .
C20 C 1.6252(5) 0.6062(5) 0.9633(2) 0.0242(11) Uani 1 1 d .
C21 C 1.6024(4) 0.6825(4) 0.8437(2) 0.0141(9) Uani 1 1 d .
H21 H 1.6913 0.6547 0.8426 0.017 Uiso 1 1 calc R
C22 C 1.5289(4) 0.7403(4) 0.7855(2) 0.0135(9) Uani 1 1 d .
H22 H 1.5679 0.7515 0.7446 0.016 Uiso 1 1 calc R
C23 C 0.7875(5) 1.2321(5) 0.5942(2) 0.0234(10) Uani 1 1 d .
H23A H 0.8661 1.2986 0.6064 0.035 Uiso 1 1 calc R
H23B H 0.7054 1.2592 0.6097 0.035 Uiso 1 1 calc R
H23C H 0.7643 1.2156 0.5427 0.035 Uiso 1 1 calc R
C24 C 0.8285(5) 1.1132(4) 0.6307(2) 0.0147(9) Uani 1 1 d .
C25 C 0.7850(4) 1.0873(4) 0.6937(2) 0.0150(9) Uani 1 1 d .
H25 H 0.7176 1.1361 0.7069 0.018 Uiso 1 1 calc R
C26 C 0.8357(4) 0.9921(4) 0.7392(2) 0.0108(8) Uani 1 1 d .
C27 C 0.8009(4) 0.9856(4) 0.8112(2) 0.0111(8) Uani 1 1 d .
C28 C 0.8894(4) 0.9257(4) 0.8645(2) 0.0156(9) Uani 1 1 d .
H28 H 0.9692 0.8912 0.8542 0.019 Uiso 1 1 calc R
C29 C 0.8618(5) 0.9166(4) 0.9317(2) 0.0181(9) Uani 1 1 d .
H29 H 0.9240 0.8786 0.9678 0.022 Uiso 1 1 calc R
C30 C 0.7412(5) 0.9637(4) 0.9462(2) 0.0180(9) Uani 1 1 d .
C31 C 0.7086(5) 0.9512(5) 1.0155(3) 0.0284(11) Uani 1 1 d .
C32 C 0.6508(4) 1.0224(4) 0.8935(2) 0.0159(9) Uani 1 1 d .
H32 H 0.5694 1.0544 0.9036 0.019 Uiso 1 1 calc R
C33 C 0.6813(4) 1.0335(4) 0.8266(2) 0.0127(8) Uani 1 1 d .
H33 H 0.6207 1.0737 0.7909 0.015 Uiso 1 1 calc R
C34 C 1.1693(5) 0.6021(4) 0.6119(2) 0.0166(10) Uani 1 1 d .
H34 H 1.1828 0.6060 0.6621 0.020 Uiso 1 1 calc R
C35 C 1.1816(5) 0.4849(4) 0.5047(2) 0.0222(10) Uani 1 1 d .
H35A H 1.1263 0.5505 0.4822 0.033 Uiso 1 1 calc R
H35B H 1.1307 0.4019 0.4896 0.033 Uiso 1 1 calc R
H35C H 1.2726 0.4912 0.4905 0.033 Uiso 1 1 calc R
C36 C 1.2668(7) 0.4011(5) 0.6230(3) 0.0418(15) Uani 1 1 d .
H36A H 1.2743 0.4208 0.6736 0.063 Uiso 1 1 calc R
H36B H 1.3607 0.3936 0.6139 0.063 Uiso 1 1 calc R
H36C H 1.2075 0.3213 0.6094 0.063 Uiso 1 1 calc R
C37 C 0.3362(5) 0.1964(5) 0.7533(3) 0.0262(11) Uani 1 1 d .
H37 H 0.2930 0.1145 0.7372 0.031 Uiso 1 1 calc R
C38 C 0.3281(8) 0.3909(7) 0.8189(4) 0.058(2) Uani 1 1 d .
H38A H 0.2628 0.4272 0.8439 0.087 Uiso 1 1 calc R
H38B H 0.3448 0.4454 0.7805 0.087 Uiso 1 1 calc R
H38C H 0.4174 0.3840 0.8521 0.087 Uiso 1 1 calc R
C39 C 0.1298(6) 0.2194(6) 0.8029(4) 0.0447(15) Uani 1 1 d .
H39A H 0.1058 0.1313 0.7857 0.067 Uiso 1 1 calc R
H39B H 0.0583 0.2704 0.7781 0.067 Uiso 1 1 calc R
H39C H 0.1334 0.2254 0.8540 0.067 Uiso 1 1 calc R
H9A H 0.881(4) 0.902(5) 0.472(3) 0.054 Uiso 1 1 d D
H9B H 1.019(4) 0.872(6) 0.476(3) 0.054 Uiso 1 1 d D

loop_
_atom_site_aniso_label
_atom_site_aniso_U_11
_atom_site_aniso_U_22
_atom_site_aniso_U_33
_atom_site_aniso_U_23
_atom_site_aniso_U_13
_atom_site_aniso_U_12
Tb1 0.00606(15) 0.00684(16) 0.00817(15) 0.00170(8) 0.00218(9) 0.00075(9)
O1 0.0102(14) 0.0174(17) 0.0167(15) 0.0038(11) 0.0023(11) -0.0015(12)
O2 0.0133(15) 0.0119(16) 0.0229(16) 0.0057(12) 0.0072(12) 0.0003(12)
O3 0.0100(15) 0.0167(17) 0.0150(14) 0.0041(11) 0.0017(11) 0.0002(12)
O4 0.0098(14) 0.0178(17) 0.0133(14) 0.0008(11) 0.0005(11) 0.0006(12)
O5 0.0180(15) 0.0111(16) 0.0155(14) 0.0058(11) 0.0078(12) 0.0042(12)
O6 0.0176(15) 0.0162(17) 0.0131(14) 0.0021(11) 0.0070(11) 0.0086(13)
O7 0.0177(15) 0.0100(16) 0.0139(14) 0.0006(11) 0.0026(11) 0.0026(12)
O8 0.0209(18) 0.032(2) 0.042(2) 0.0029(15) 0.0048(15) 0.0051(15)
O9 0.0120(14) 0.0142(15) 0.0094(14) 0.0044(10) 0.0046(11) 0.0020(12)
N1 0.046(3) 0.027(3) 0.030(3) 0.013(2) 0.004(2) 0.005(2)
N2 0.039(3) 0.055(3) 0.031(3) 0.018(2) 0.001(2) 0.022(2)
N3 0.055(3) 0.063(4) 0.030(3) 0.016(2) 0.027(2) 0.027(3)
N4 0.0186(19) 0.011(2) 0.024(2) 0.0001(14) 0.0004(15) 0.0067(16)
N5 0.028(2) 0.019(2) 0.029(2) -0.0037(16) 0.0036(17) -0.0030(18)
C1 0.008(2) 0.030(3) 0.028(2) 0.0060(19) 0.0041(18) 0.0017(19)
C2 0.0076(19) 0.019(2) 0.013(2) -0.0035(16) 0.0030(16) 0.0021(17)
C3 0.013(2) 0.017(2) 0.016(2) -0.0002(16) 0.0065(16) -0.0043(18)
C4 0.015(2) 0.012(2) 0.014(2) -0.0007(16) 0.0094(17) -0.0018(18)
C5 0.013(2) 0.012(2) 0.016(2) -0.0003(16) 0.0065(17) 0.0024(17)
C6 0.017(2) 0.013(2) 0.019(2) 0.0017(16) 0.0037(17) 0.0009(18)
C7 0.026(2) 0.008(2) 0.023(2) 0.0029(16) 0.0087(19) -0.0014(19)
C8 0.024(2) 0.018(3) 0.018(2) 0.0029(17) 0.0070(18) 0.008(2)
C9 0.026(3) 0.024(3) 0.025(3) 0.003(2) 0.002(2) 0.005(2)
C10 0.025(2) 0.014(3) 0.023(2) -0.0023(18) -0.0003(19) 0.006(2)
C11 0.014(2) 0.013(3) 0.035(3) 0.0024(18) 0.0046(19) 0.0000(18)
C12 0.009(2) 0.030(3) 0.024(2) 0.0133(19) 0.0035(18) 0.0022(19)
C13 0.011(2) 0.014(2) 0.011(2) -0.0014(16) 0.0044(16) -0.0015(17)
C14 0.0084(19) 0.014(2) 0.018(2) 0.0024(16) 0.0015(16) 0.0000(17)
C15 0.012(2) 0.008(2) 0.0096(19) -0.0031(15) 0.0011(15) -0.0015(16)
C16 0.012(2) 0.006(2) 0.014(2) -0.0021(15) 0.0023(16) -0.0024(17)
C17 0.014(2) 0.015(2) 0.014(2) -0.0001(16) 0.0030(16) 0.0022(18)
C18 0.018(2) 0.022(3) 0.012(2) 0.0033(17) 0.0030(17) 0.0011(19)
C19 0.018(2) 0.012(2) 0.017(2) 0.0003(16) -0.0030(18) 0.0029(19)
C20 0.022(2) 0.030(3) 0.022(2) 0.010(2) 0.003(2) 0.009(2)
C21 0.0095(19) 0.011(2) 0.020(2) -0.0003(16) -0.0006(16) 0.0036(17)
C22 0.014(2) 0.011(2) 0.015(2) -0.0013(16) 0.0041(16) 0.0029(17)
C23 0.030(3) 0.022(3) 0.023(2) 0.0126(19) 0.011(2) 0.014(2)
C24 0.015(2) 0.010(2) 0.018(2) 0.0008(16) 0.0015(17) 0.0016(18)
C25 0.013(2) 0.020(2) 0.014(2) 0.0021(16) 0.0042(16) 0.0093(18)
C26 0.0076(18) 0.009(2) 0.015(2) 0.0005(15) 0.0023(15) -0.0005(16)
C27 0.0119(19) 0.005(2) 0.016(2) 0.0003(15) 0.0026(16) -0.0029(16)
C28 0.011(2) 0.020(2) 0.017(2) 0.0001(17) 0.0040(16) 0.0033(18)
C29 0.020(2) 0.019(3) 0.014(2) 0.0038(16) 0.0011(17) 0.0046(19)
C30 0.025(2) 0.014(3) 0.016(2) -0.0012(17) 0.0077(18) -0.001(2)
C31 0.035(3) 0.031(3) 0.027(3) 0.006(2) 0.016(2) 0.014(2)
C32 0.014(2) 0.015(2) 0.023(2) 0.0004(17) 0.0105(17) 0.0044(18)
C33 0.0100(19) 0.011(2) 0.017(2) -0.0008(15) 0.0023(16) 0.0029(17)
C34 0.017(2) 0.017(3) 0.016(2) 0.0017(18) 0.0052(18) 0.0020(19)
C35 0.027(3) 0.017(3) 0.022(2) -0.0082(18) 0.0065(19) 0.001(2)
C36 0.060(4) 0.020(3) 0.043(3) 0.007(2) -0.003(3) 0.021(3)
C37 0.024(3) 0.013(3) 0.038(3) 0.0037(19) -0.003(2) 0.005(2)
C38 0.078(5) 0.046(4) 0.046(4) -0.031(3) 0.025(3) -0.029(4)
C39 0.031(3) 0.043(4) 0.060(4) 0.008(3) 0.013(3) 0.000(3)

loop_
_atom_type_symbol
_atom_type_description
_atom_type_scat_dispersion_real
_atom_type_scat_dispersion_imag
_atom_type_scat_source
C C 0.0033 0.0016 'International Tables Vol C Tables 4.2.6.8 and 6.1.1.4'
H H 0.0000 0.0000 'International Tables Vol C Tables 4.2.6.8 and 6.1.1.4'
N N 0.0061 0.0033 'International Tables Vol C Tables 4.2.6.8 and 6.1.1.4'
O O 0.0106 0.0060 'International Tables Vol C Tables 4.2.6.8 and 6.1.1.4'
Tb Tb -0.1723 4.1537 'International Tables Vol C Tables 4.2.6.8 and 6.1.1.4'

loop_
_geom_angle_atom_site_label_1
_geom_angle_atom_site_label_2
_geom_angle_atom_site_label_3
_geom_angle
O6 Tb1 O4 75.71(10)
O6 Tb1 O2 76.99(11)
O4 Tb1 O2 76.64(11)
O6 Tb1 O1 83.94(10)
O4 Tb1 O1 145.93(10)
O2 Tb1 O1 72.29(10)
O6 Tb1 O5 72.28(10)
O4 Tb1 O5 118.49(10)
O2 Tb1 O5 139.95(10)
O1 Tb1 O5 79.43(10)
O6 Tb1 O3 116.28(10)
O4 Tb1 O3 72.36(10)
O2 Tb1 O3 141.09(10)
O1 Tb1 O3 141.70(9)
O5 Tb1 O3 76.98(10)
O6 Tb1 O7 143.95(9)
O4 Tb1 O7 78.02(10)
O2 Tb1 O7 73.23(10)
O1 Tb1 O7 105.45(10)
O5 Tb1 O7 143.13(9)
O3 Tb1 O7 77.79(10)
O6 Tb1 O9 142.70(9)
O4 Tb1 O9 139.05(10)
O2 Tb1 O9 117.50(11)
O1 Tb1 O9 70.19(10)
O5 Tb1 O9 76.79(10)
O3 Tb1 O9 75.30(10)
O7 Tb1 O9 71.09(9)
C2 O1 Tb1 134.9(3)
C4 O2 Tb1 133.6(3)
C13 O3 Tb1 132.1(3)
C15 O4 Tb1 133.6(2)
C24 O5 Tb1 133.9(3)
C26 O6 Tb1 137.4(3)
C34 O7 Tb1 125.8(3)
Tb1 O9 H9A 121(4)
Tb1 O9 H9B 116(4)
H9A O9 H9B 103(5)
C34 N4 C36 121.9(4)
C34 N4 C35 121.6(4)
C36 N4 C35 116.5(4)
C37 N5 C39 121.9(5)
C37 N5 C38 121.1(5)
C39 N5 C38 117.0(5)
C2 C1 H1A 109.5
C2 C1 H1B 109.5
H1A C1 H1B 109.5
C2 C1 H1C 109.5
H1A C1 H1C 109.5
H1B C1 H1C 109.5
O1 C2 C3 125.8(4)
O1 C2 C1 116.6(4)
C3 C2 C1 117.5(4)
C4 C3 C2 123.1(4)
C4 C3 H3 118.5
C2 C3 H3 118.5
O2 C4 C3 124.5(4)
O2 C4 C5 115.6(4)
C3 C4 C5 119.9(4)
C6 C5 C11 118.7(4)
C6 C5 C4 123.0(4)
C11 C5 C4 118.1(4)
C7 C6 C5 120.6(4)
C7 C6 H6 119.7
C5 C6 H6 119.7
C8 C7 C6 119.4(4)
C8 C7 H7 120.3
C6 C7 H7 120.3
C10 C8 C7 120.8(4)
C10 C8 C9 120.7(4)
C7 C8 C9 118.5(4)
N1 C9 C8 178.5(6)
C8 C10 C11 120.3(4)
C8 C10 H10 119.8
C11 C10 H10 119.8
C10 C11 C5 120.1(4)
C10 C11 H11 119.9
C5 C11 H11 119.9
C13 C12 H12A 109.5
C13 C12 H12B 109.5
H12A C12 H12B 109.5
C13 C12 H12C 109.5
H12A C12 H12C 109.5
H12B C12 H12C 109.5
O3 C13 C14 125.6(4)
O3 C13 C12 116.0(4)
C14 C13 C12 118.3(4)
C13 C14 C15 123.5(4)
C13 C14 H14 118.3
C15 C14 H14 118.3
O4 C15 C14 124.7(4)
O4 C15 C16 116.3(4)
C14 C15 C16 118.9(4)
C22 C16 C17 119.3(4)
C22 C16 C15 121.9(4)
C17 C16 C15 118.8(4)
C18 C17 C16 120.5(4)
C18 C17 H17 119.8
C16 C17 H17 119.8
C17 C18 C19 119.3(4)
C17 C18 H18 120.4
C19 C18 H18 120.4
C21 C19 C18 120.6(4)
C21 C19 C20 118.2(4)
C18 C19 C20 121.2(4)
N2 C20 C19 176.5(5)
C19 C21 C22 119.7(4)
C19 C21 H21 120.2
C22 C21 H21 120.2
C21 C22 C16 120.6(4)
C21 C22 H22 119.7
C16 C22 H22 119.7
C24 C23 H23A 109.5
C24 C23 H23B 109.5
H23A C23 H23B 109.5
C24 C23 H23C 109.5
H23A C23 H23C 109.5
H23B C23 H23C 109.5
O5 C24 C25 125.6(4)
O5 C24 C23 116.3(4)
C25 C24 C23 118.1(4)
C24 C25 C26 123.6(4)
C24 C25 H25 118.2
C26 C25 H25 118.2
O6 C26 C25 124.0(4)
O6 C26 C27 116.7(3)
C25 C26 C27 119.3(3)
C33 C27 C28 119.1(4)
C33 C27 C26 122.4(4)
C28 C27 C26 118.5(4)
C29 C28 C27 120.9(4)
C29 C28 H28 119.6
C27 C28 H28 119.6
C28 C29 C30 119.5(4)
C28 C29 H29 120.3
C30 C29 H29 120.3
C32 C30 C29 120.5(4)
C32 C30 C31 119.4(4)
C29 C30 C31 120.1(4)
N3 C31 C30 179.2(6)
C33 C32 C30 119.5(4)
C33 C32 H32 120.3
C30 C32 H32 120.3
C32 C33 C27 120.5(4)
C32 C33 H33 119.7
C27 C33 H33 119.7
O7 C34 N4 124.3(4)
O7 C34 H34 117.8
N4 C34 H34 117.8
N4 C35 H35A 109.5
N4 C35 H35B 109.5
H35A C35 H35B 109.5
N4 C35 H35C 109.5
H35A C35 H35C 109.5
H35B C35 H35C 109.5
N4 C36 H36A 109.5
N4 C36 H36B 109.5
H36A C36 H36B 109.5
N4 C36 H36C 109.5
H36A C36 H36C 109.5
H36B C36 H36C 109.5
O8 C37 N5 126.0(5)
O8 C37 H37 117.0
N5 C37 H37 117.0
N5 C38 H38A 109.5
N5 C38 H38B 109.5
H38A C38 H38B 109.5
N5 C38 H38C 109.5
H38A C38 H38C 109.5
H38B C38 H38C 109.5
N5 C39 H39A 109.5
N5 C39 H39B 109.5
H39A C39 H39B 109.5
N5 C39 H39C 109.5
H39A C39 H39C 109.5
H39B C39 H39C 109.5

loop_
_geom_bond_atom_site_label_1
_geom_bond_atom_site_label_2
_geom_bond_distance
Tb1 O6 2.317(3)
Tb1 O4 2.339(3)
Tb1 O2 2.342(3)
Tb1 O1 2.367(3)
Tb1 O5 2.379(3)
Tb1 O3 2.387(3)
Tb1 O7 2.442(3)
Tb1 O9 2.447(3)
O1 C2 1.253(5)
O2 C4 1.278(5)
O3 C13 1.277(5)
O4 C15 1.268(5)
O5 C24 1.275(5)
O6 C26 1.260(5)
O7 C34 1.244(6)
O8 C37 1.232(6)
O9 H9A 0.90(5)
O9 H9B 0.90(5)
N1 C9 1.155(7)
N2 C20 1.139(7)
N3 C31 1.157(7)
N4 C34 1.321(6)
N4 C36 1.458(6)
N4 C35 1.456(6)
N5 C37 1.322(7)
N5 C39 1.463(7)
N5 C38 1.465(7)
C1 C2 1.519(6)
C1 H1A 0.9800
C1 H1B 0.9800
C1 H1C 0.9800
C2 C3 1.413(6)
C3 C4 1.392(6)
C3 H3 0.9500
C4 C5 1.507(6)
C5 C6 1.406(6)
C5 C11 1.414(6)
C6 C7 1.390(6)
C6 H6 0.9500
C7 C8 1.395(7)
C7 H7 0.9500
C8 C10 1.379(7)
C8 C9 1.455(7)
C10 C11 1.385(7)
C10 H10 0.9500
C11 H11 0.9500
C12 C13 1.515(6)
C12 H12A 0.9800
C12 H12B 0.9800
C12 H12C 0.9800
C13 C14 1.403(6)
C14 C15 1.410(6)
C14 H14 0.9500
C15 C16 1.505(6)
C16 C22 1.392(6)
C16 C17 1.405(6)
C17 C18 1.389(6)
C17 H17 0.9500
C18 C19 1.403(6)
C18 H18 0.9500
C19 C21 1.386(6)
C19 C20 1.450(6)
C21 C22 1.392(6)
C21 H21 0.9500
C22 H22 0.9500
C23 C24 1.514(6)
C23 H23A 0.9800
C23 H23B 0.9800
C23 H23C 0.9800
C24 C25 1.392(6)
C25 C26 1.415(6)
C25 H25 0.9500
C26 C27 1.498(6)
C27 C33 1.404(6)
C27 C28 1.408(6)
C28 C29 1.379(6)
C28 H28 0.9500
C29 C30 1.404(7)
C29 H29 0.9500
C30 C32 1.403(6)
C30 C31 1.444(7)
C32 C33 1.388(6)
C32 H32 0.9500
C33 H33 0.9500
C34 H34 0.9500
C35 H35A 0.9800
C35 H35B 0.9800
C35 H35C 0.9800
C36 H36A 0.9800
C36 H36B 0.9800
C36 H36C 0.9800
C37 H37 0.9500
C38 H38A 0.9800
C38 H38B 0.9800
C38 H38C 0.9800
C39 H39A 0.9800
C39 H39B 0.9800
C39 H39C 0.9800

loop_
_geom_hbond_atom_site_label_D
_geom_hbond_atom_site_label_H
_geom_hbond_atom_site_label_A
_geom_hbond_distance_DH
_geom_hbond_distance_HA
_geom_hbond_distance_DA
_geom_hbond_angle_DHA
_geom_hbond_site_symmetry_A
O9 H9A O3 0.90(5) 1.98(5) 2.826(4) 156(5) 2_776
O9 H9B O5 0.90(5) 1.98(3) 2.775(4) 147(5) 2_776
